data_1535778
loop_
_publ_author_name
'Murashova, E.V.'
'Velikodnyi, Yu.A.'
'Trunov, V.K.'

_publ_section_title
;
 Crystal structures of BaMgP2O7 and PbZnP2O7
;
_journal_name_full 'Zhurnal Neorganicheskoi Khimii'
_journal_page_first 851
_journal_page_last 854
_journal_volume 36
_journal_year 1991
_chemical_formula_sum 'Ba Mg O7 P2'
_chemical_name_systematic 'Ba Mg P2 O7'
_space_group_IT_number 14
_symmetry_space_group_name_Hall '-P 2yn'
_symmetry_space_group_name_H-M 'P 1 21/n 1'
_cell_angle_alpha 90
_cell_angle_beta 91.32
_cell_angle_gamma 90
_cell_formula_units_Z 4
_cell_length_a 5.483
_cell_length_b 8.561
_cell_length_c 12.626
_cell_volume 592.507
_citation_journal_id_ASTM ZNOKAQ
_cod_data_source_file Murashova_ZNOKAQ_1991_1114.cif
_cod_data_source_block Ba1Mg1O7P2
_cod_original_cell_volume 592.5067
_cod_original_sg_symbol_Hall '-P 2ybc (x-z,y,z)'
_cod_original_formula_sum 'Ba1 Mg1 O7 P2'
_cod_database_code 1535778

loop_
_symmetry_equiv_pos_as_xyz
x,y,z
-x+1/2,y+1/2,-z+1/2
-x,-y,-z
x-1/2,-y-1/2,z-1/2

loop_
_atom_site_label
_atom_site_type_symbol
_atom_site_fract_x
_atom_site_fract_y
_atom_site_fract_z
_atom_site_occupancy
_atom_site_U_iso_or_equiv
O4 O-2 0.1537 0.3413 0.0844 1 0.0
P1 P+5 0.2665 0.5598 0.66679 1 0.0
O5 O-2 0.3205 0.3902 0.6514 1 0.0
Ba1 Ba+2 0.74209 0.37076 0.79304 1 0.0
O1 O-2 0.2985 0.6412 0.5539 1 0.0
O3 O-2 0.208 0.4216 0.8929 1 0.0
Mg1 Mg+2 0.2907 0.1631 0.6226 1 0.0
O7 O-2 0.0156 0.5971 0.7071 1 0.0
P2 P+5 0.2867 0.3141 0.98293 1 0.0
O2 O-2 0.4505 0.6307 0.7454 1 0.0
O6 O-2 0.5607 0.3133 0.9978 1 0.0
